data_4513240
loop_
_publ_author_name
'Makhotkina, Olena'
'Lieffrig, Julien'
'Jeannin, Olivier'
'Fourmigu\'e, Marc'
'Aubert, Emmanuel'
'Espinosa, Enrique'

_publ_section_title
;
 Cocrystal or Salt: Solid State-Controlled Iodine Shift in Crystalline
 Halogen-Bonded Systems
;
_journal_issue 7
_journal_name_full 'Crystal Growth &amp; Design'
_journal_page_first 3464
_journal_paper_doi 10.1021/acs.cgd.5b00535
_journal_volume 15
_journal_year 2015
_chemical_formula_moiety 'C4 H4 I N O2, C5 H5 N'
_chemical_formula_sum 'C9 H9 I N2 O2'
_chemical_formula_weight 304.08
_chemical_name_common N-iodosuccinimide/pyridine
_chemical_name_systematic
;
 ?
;
_space_group_IT_number 68
_symmetry_cell_setting orthorhombic
_symmetry_space_group_name_Hall '-C 2a 2ac'
_symmetry_space_group_name_H-M 'C c c a :2'
_atom_sites_solution_hydrogens geom
_atom_sites_solution_primary direct
_atom_sites_solution_secondary difmap
_audit_creation_method SHELXL-97
_cell_angle_alpha 90.00
_cell_angle_beta 90.00
_cell_angle_gamma 90.00
_cell_formula_units_Z 16
_cell_length_a 7.7529(2)
_cell_length_b 20.1808(6)
_cell_length_c 27.1449(8)
_cell_measurement_reflns_used 7003
_cell_measurement_temperature 293(2)
_cell_measurement_theta_max 27.4975
_cell_measurement_theta_min 3.605
_cell_volume 4247.1(2)
_computing_cell_refinement 'Dirax/lsq (Duisenberg & Schreurs, 1989-2000)'
_computing_data_collection 'Collect (Bruker AXS BV, 1997-2004)'
_computing_data_reduction 'EvalCCD (Duisenberg & Schreurs 1990-2000)'
_computing_molecular_graphics 'Ortep-3 for Windows (Farrugia, 1997)'
_computing_publication_material 'WinGX publication routines (Farrugia, 1999)'
_computing_structure_refinement 'SHELXL-97 (Sheldrick, 1997)'
_computing_structure_solution 'SIR92 (Altomare et al., 1993)'
_diffrn_ambient_temperature 293(2)
_diffrn_detector_area_resol_mean 9
_diffrn_measured_fraction_theta_full 0.998
_diffrn_measured_fraction_theta_max 0.998
_diffrn_measurement_device '95mm CCD camera on \k-goniostat'
_diffrn_measurement_device_type KappaCCD
_diffrn_measurement_method CCD
_diffrn_radiation_monochromator 'horizonally mounted graphite crystal'
_diffrn_radiation_source 'fine-focus sealed tube'
_diffrn_radiation_type MoK\a
_diffrn_radiation_wavelength 0.71073
_diffrn_reflns_av_R_equivalents 0.0875
_diffrn_reflns_av_sigmaI/netI 0.0506
_diffrn_reflns_limit_h_max 10
_diffrn_reflns_limit_h_min -10
_diffrn_reflns_limit_k_max 26
_diffrn_reflns_limit_k_min -25
_diffrn_reflns_limit_l_max 35
_diffrn_reflns_limit_l_min -35
_diffrn_reflns_number 26379
_diffrn_reflns_theta_full 27.50
_diffrn_reflns_theta_max 27.50
_diffrn_reflns_theta_min 3.60
_exptl_absorpt_coefficient_mu 2.992
_exptl_absorpt_correction_T_max 0.942
_exptl_absorpt_correction_T_min 0.344
_exptl_absorpt_correction_type multi-scan
_exptl_absorpt_process_details
;
  [Sheldrick, G.M. (2002). SADABS Bruker AXS Inc., Madison, Wisconsin, USA]
;
_exptl_crystal_colour colourless
_exptl_crystal_density_diffrn 1.902
_exptl_crystal_density_method 'not measured'
_exptl_crystal_description plate
_exptl_crystal_F_000 2336
_exptl_crystal_size_max 0.37
_exptl_crystal_size_mid 0.34
_exptl_crystal_size_min 0.02
_refine_diff_density_max 2.664
_refine_diff_density_min -0.772
_refine_diff_density_rms 0.145
_refine_ls_extinction_method none
_refine_ls_goodness_of_fit_ref 1.026
_refine_ls_hydrogen_treatment constr
_refine_ls_matrix_type full
_refine_ls_number_parameters 132
_refine_ls_number_reflns 2436
_refine_ls_number_restraints 0
_refine_ls_restrained_S_all 1.026
_refine_ls_R_factor_all 0.1161
_refine_ls_R_factor_gt 0.0489
_refine_ls_shift/su_max 0.000
_refine_ls_shift/su_mean 0.000
_refine_ls_structure_factor_coef Fsqd
_refine_ls_weighting_details 'calc w=1/[\s^2^(Fo^2^)+(0.0712P)^2^+1.8608P] where P=(Fo^2^+2Fc^2^)/3'
_refine_ls_weighting_scheme calc
_refine_ls_wR_factor_gt 0.1074
_refine_ls_wR_factor_ref 0.1358
_reflns_number_gt 1321
_reflns_number_total 2436
_reflns_threshold_expression >2sigma(I)
_cod_data_source_file cg5b00535_si_002.cif
_cod_data_source_block NIS-Py
_cod_depositor_comments 'Adding full bibliography for 4513240--4513246.cif.'
_cod_original_sg_symbol_Hall '-C 2b 2bc'
_cod_original_sg_symbol_H-M Ccca
_cod_database_code 4513240

loop_
_symmetry_equiv_pos_as_xyz
'x, y, z'
'-x+1/2, -y, z'
'x, -y+1/2, -z+1/2'
'-x, y, -z+1/2'
'x+1/2, y+1/2, z'
'-x+1, -y+1/2, z'
'x+1/2, -y+1, -z+1/2'
'-x+1/2, y+1/2, -z+1/2'
'-x, -y, -z'
'x-1/2, y, -z'
'-x, y-1/2, z-1/2'
'x, -y, z-1/2'
'-x+1/2, -y+1/2, -z'
'x, y+1/2, -z'
'-x+1/2, y, z-1/2'
'x+1/2, -y+1/2, z-1/2'

loop_
_atom_site_label
_atom_site_type_symbol
_atom_site_fract_x
_atom_site_fract_y
_atom_site_fract_z
_atom_site_U_iso_or_equiv
_atom_site_adp_type
_atom_site_occupancy
_atom_site_symmetry_multiplicity
_atom_site_calc_flag
_atom_site_refinement_flags
I1 I 0.5000 0.2500 0.02344(2) 0.0505(2) Uani 1 2 d S
N1 N 0.5000 0.2500 0.1014(2) 0.0455(19) Uani 1 2 d S
O1 O 0.5823(8) 0.1421(3) 0.1122(2) 0.0895(18) Uani 1 1 d .
C1 C 0.5403(10) 0.1951(4) 0.1289(3) 0.0558(19) Uani 1 1 d .
C2 C 0.5258(10) 0.2130(3) 0.1827(2) 0.064(2) Uani 1 1 d .
H2A H 0.6350 0.2065 0.1994 0.077 Uiso 1 1 calc R
H2B H 0.4384 0.1863 0.1988 0.077 Uiso 1 1 calc R
I2 I 0.2500 0.0000 0.14411(2) 0.0584(3) Uani 1 2 d S
O2 O 0.2239(8) 0.1120(3) 0.23488(19) 0.0857(17) Uani 1 1 d .
N2 N 0.2500 0.0000 0.2231(3) 0.055(2) Uani 1 2 d S
C3 C 0.2369(9) 0.0569(4) 0.2513(2) 0.0554(18) Uani 1 1 d .
C4 C 0.2423(9) 0.0371(4) 0.3047(2) 0.0591(18) Uani 1 1 d .
H4A H 0.3407 0.0571 0.3211 0.071 Uiso 1 1 calc R
H4B H 0.1379 0.0509 0.3215 0.071 Uiso 1 1 calc R
N3 N 0.5000 0.2500 -0.0684(3) 0.0385(16) Uani 1 2 d S
C5 C 0.4414(10) 0.3017(4) -0.0933(3) 0.063(2) Uani 1 1 d .
H5 H 0.4012 0.3385 -0.0762 0.076 Uiso 1 1 calc R
C6 C 0.4387(13) 0.3024(5) -0.1438(3) 0.089(3) Uani 1 1 d .
H6 H 0.3946 0.3388 -0.1606 0.107 Uiso 1 1 calc R
C7 C 0.5000 0.2500 -0.1689(5) 0.094(5) Uani 1 2 d S
H7 H 0.5000 0.2500 -0.2031 0.113 Uiso 1 2 calc SR
N4 N 0.2500 0.0000 0.0546(3) 0.0474(18) Uani 1 2 d S
C8 C 0.3099(10) 0.0521(4) 0.0294(3) 0.064(2) Uani 1 1 d .
H8 H 0.3558 0.0879 0.0466 0.077 Uiso 1 1 calc R
C9 C 0.3055(11) 0.0543(5) -0.0211(3) 0.083(3) Uani 1 1 d .
H9 H 0.3398 0.0921 -0.0380 0.100 Uiso 1 1 calc R
C10 C 0.2500 0.0000 -0.0458(3) 0.081(4) Uani 1 2 d S
H10 H 0.2500 0.0000 -0.0801 0.097 Uiso 1 2 calc SR

loop_
_atom_site_aniso_label
_atom_site_aniso_U_11
_atom_site_aniso_U_22
_atom_site_aniso_U_33
_atom_site_aniso_U_23
_atom_site_aniso_U_13
_atom_site_aniso_U_12
I1 0.0529(4) 0.0621(4) 0.0364(3) 0.000 0.000 -0.0035(3)
N1 0.062(5) 0.052(5) 0.023(4) 0.000 0.000 0.001(4)
O1 0.158(6) 0.054(3) 0.056(3) -0.005(3) -0.010(4) 0.020(4)
C1 0.082(5) 0.047(4) 0.038(4) 0.005(3) -0.004(4) 0.000(4)
C2 0.090(6) 0.067(5) 0.034(3) 0.008(3) -0.003(4) -0.015(4)
I2 0.0642(4) 0.0727(5) 0.0384(4) 0.000 0.000 -0.0038(4)
O2 0.138(5) 0.059(4) 0.061(3) 0.016(3) -0.017(3) -0.001(3)
N2 0.068(5) 0.056(5) 0.040(4) 0.000 0.000 0.003(5)
C3 0.066(5) 0.061(5) 0.038(3) 0.003(3) -0.001(4) -0.009(4)
C4 0.068(5) 0.069(4) 0.041(3) -0.010(3) 0.000(4) -0.015(5)
N3 0.033(3) 0.052(4) 0.030(3) 0.000 0.000 -0.004(4)
C5 0.075(5) 0.049(4) 0.065(5) 0.000(4) -0.014(4) 0.011(4)
C6 0.105(8) 0.094(7) 0.070(6) 0.039(5) -0.019(5) -0.013(6)
C7 0.091(10) 0.152(15) 0.040(6) 0.000 0.000 -0.003(10)
N4 0.052(4) 0.047(5) 0.042(4) 0.000 0.000 0.003(4)
C8 0.075(5) 0.057(5) 0.061(5) -0.009(4) 0.004(4) -0.003(4)
C9 0.093(7) 0.092(7) 0.065(6) 0.021(5) 0.004(4) -0.010(5)
C10 0.114(10) 0.103(10) 0.025(5) 0.000 0.000 -0.010(9)

loop_
_atom_type_symbol
_atom_type_description
_atom_type_scat_dispersion_real
_atom_type_scat_dispersion_imag
_atom_type_scat_source
C C 0.0033 0.0016 'International Tables Vol C Tables 4.2.6.8 and 6.1.1.4'
H H 0.0000 0.0000 'International Tables Vol C Tables 4.2.6.8 and 6.1.1.4'
N N 0.0061 0.0033 'International Tables Vol C Tables 4.2.6.8 and 6.1.1.4'
O O 0.0106 0.0060 'International Tables Vol C Tables 4.2.6.8 and 6.1.1.4'
I I -0.4742 1.8119 'International Tables Vol C Tables 4.2.6.8 and 6.1.1.4'

loop_
_geom_angle_atom_site_label_1
_geom_angle_atom_site_label_2
_geom_angle_atom_site_label_3
_geom_angle
_geom_angle_site_symmetry_1
_geom_angle_site_symmetry_3
N1 I1 N3 180.0 . .
C1 N1 C1 114.2(8) 6 .
C1 N1 I1 122.9(4) 6 .
C1 N1 I1 122.9(4) . .
O1 C1 N1 125.0(6) . .
O1 C1 C2 126.6(7) . .
N1 C1 C2 108.4(6) . .
C1 C2 C2 104.5(4) . 6
C1 C2 H2A 110.9 . .
C2 C2 H2A 110.9 6 .
C1 C2 H2B 110.9 . .
C2 C2 H2B 110.9 6 .
H2A C2 H2B 108.9 . .
N2 I2 N4 180.0 . .
C3 N2 C3 112.8(8) 2 .
C3 N2 I2 123.6(4) 2 .
C3 N2 I2 123.6(4) . .
O2 C3 N2 124.6(6) . .
O2 C3 C4 127.3(7) . .
N2 C3 C4 108.1(6) . .
C4 C4 C3 105.5(4) 2 .
C4 C4 H4A 110.6 2 .
C3 C4 H4A 110.6 . .
C4 C4 H4B 110.6 2 .
C3 C4 H4B 110.6 . .
H4A C4 H4B 108.8 . .
C5 N3 C5 118.5(9) . 6
C5 N3 I1 120.8(4) . .
C5 N3 I1 120.8(4) 6 .
N3 C5 C6 121.6(8) . .
N3 C5 H5 119.2 . .
C6 C5 H5 119.2 . .
C7 C6 C5 119.5(10) . .
C7 C6 H6 120.2 . .
C5 C6 H6 120.2 . .
C6 C7 C6 119.2(12) 6 .
C6 C7 H7 120.4 6 .
C6 C7 H7 120.4 . .
C8 N4 C8 118.4(9) . 2
C8 N4 I2 120.8(4) . .
C8 N4 I2 120.8(4) 2 .
N4 C8 C9 121.8(8) . .
N4 C8 H8 119.1 . .
C9 C8 H8 119.1 . .
C10 C9 C8 118.5(9) . .
C10 C9 H9 120.7 . .
C8 C9 H9 120.7 . .
C9 C10 C9 120.6(10) 2 .
C9 C10 H10 119.7 2 .
C9 C10 H10 119.7 . .

loop_
_geom_bond_atom_site_label_1
_geom_bond_atom_site_label_2
_geom_bond_distance
_geom_bond_site_symmetry_2
I1 N1 2.117(6) .
I1 N3 2.493(7) .
N1 C1 1.371(7) 6
N1 C1 1.371(7) .
O1 C1 1.207(8) .
C1 C2 1.509(9) .
C2 C2 1.547(14) 6
C2 H2A 0.9700 .
C2 H2B 0.9700 .
I2 N2 2.144(7) .
I2 N4 2.429(7) .
O2 C3 1.202(9) .
N2 C3 1.384(8) 2
N2 C3 1.384(8) .
C3 C4 1.505(9) .
C4 C4 1.502(15) 2
C4 H4A 0.9700 .
C4 H4B 0.9700 .
N3 C5 1.325(8) .
N3 C5 1.325(8) 6
C5 C6 1.370(11) .
C5 H5 0.9300 .
C6 C7 1.344(13) .
C6 H6 0.9300 .
C7 C6 1.344(13) 6
C7 H7 0.9300 .
N4 C8 1.338(9) .
N4 C8 1.338(9) 2
C8 C9 1.372(10) .
C8 H8 0.9300 .
C9 C10 1.354(11) .
C9 H9 0.9300 .
C10 C9 1.354(11) 2
C10 H10 0.9300 .

loop_
_geom_torsion_atom_site_label_1
_geom_torsion_atom_site_label_2
_geom_torsion_atom_site_label_3
_geom_torsion_atom_site_label_4
_geom_torsion
_geom_torsion_site_symmetry_1
_geom_torsion_site_symmetry_4
N3 I1 N1 C1 -51(100) . 6
N3 I1 N1 C1 129(100) . .
C1 N1 C1 O1 -178.7(10) 6 .
I1 N1 C1 O1 1.3(10) . .
C1 N1 C1 C2 0.4(4) 6 .
I1 N1 C1 C2 -179.6(4) . .
O1 C1 C2 C2 178.1(9) . 6
N1 C1 C2 C2 -1.0(9) . 6
N4 I2 N2 C3 -85(49) . 2
N4 I2 N2 C3 95(52) . .
C3 N2 C3 O2 -179.9(9) 2 .
I2 N2 C3 O2 0.1(9) . .
C3 N2 C3 C4 0.3(4) 2 .
I2 N2 C3 C4 -179.7(4) . .
O2 C3 C4 C4 179.5(7) . 2
N2 C3 C4 C4 -0.7(10) . 2
N1 I1 N3 C5 43(100) . .
N1 I1 N3 C5 -137(100) . 6
C5 N3 C5 C6 0.7(6) 6 .
I1 N3 C5 C6 -179.3(6) . .
N3 C5 C6 C7 -1.4(13) . .
C5 C6 C7 C6 0.7(6) . 6
N2 I2 N4 C8 -66(49) . .
N2 I2 N4 C8 114(47) . 2
C8 N4 C8 C9 2.4(6) 2 .
I2 N4 C8 C9 -177.6(6) . .
N4 C8 C9 C10 -4.7(12) . .
C8 C9 C10 C9 2.3(6) . 2
